data_2201932
loop_
_publ_author_name
'Wolska, Irena'
'Herold, Franciszek'
'Maj, Marta'

_publ_section_title
;
 4-(2-Pyridyl)-1<i>H</i>,2<i>H</i>-pyrido[1,2-<i>c</i>]pyrimidine-1,3-dione
;
_journal_issue 4
_journal_name_full 'Acta Crystallographica Section E'
_journal_page_first o511
_journal_page_last o513
_journal_paper_doi 10.1107/S1600536803004999
_journal_volume 59
_journal_year 2003
_chemical_formula_iupac 'C13 H9 N3 O2'
_chemical_formula_moiety 'C13 H9 N3 O2'
_chemical_formula_sum 'C13 H9 N3 O2'
_chemical_formula_weight 239.23
_chemical_name_systematic
;
4-(2-pyridyl)-1H,3H-pyrido[1,2-c]pyrimidine-1,3-dione
;
_space_group_IT_number 14
_symmetry_cell_setting monoclinic
_symmetry_space_group_name_Hall '-P 2ybc'
_symmetry_space_group_name_H-M 'P 1 21/c 1'
_atom_sites_solution_hydrogens geom
_atom_sites_solution_primary direct
_atom_sites_solution_secondary difmap
_audit_creation_method SHELXL-97
_cell_angle_alpha 90.00
_cell_angle_beta 103.51(3)
_cell_angle_gamma 90.00
_cell_formula_units_Z 4
_cell_length_a 8.631(2)
_cell_length_b 8.041(2)
_cell_length_c 16.054(3)
_cell_measurement_reflns_used 5139
_cell_measurement_temperature 293(2)
_cell_measurement_theta_max 27.121
_cell_measurement_theta_min 1.990
_cell_volume 1083.3(4)
_computing_cell_refinement 'CrysAlisRED (Kuma, 2001)'
_computing_data_collection 'CrysAlisCCD (Kuma, 2001)'
_computing_data_reduction CrysAlisRED
_computing_molecular_graphics 'Stereochemical Workstation (Siemens, 1989)'
_computing_publication_material SHELXL97
_computing_structure_refinement 'SHELXL97 (Sheldrick, 1997)'
_computing_structure_solution 'SHELXS97 (Sheldrick, 1990)'
_diffrn_ambient_temperature 293(2)
_diffrn_measured_fraction_theta_full 0.994
_diffrn_measured_fraction_theta_max 0.994
_diffrn_measurement_device_type 'Kuma KM-4 CCD'
_diffrn_measurement_method \w/2\q
_diffrn_radiation_monochromator graphite
_diffrn_radiation_source 'fine-focus sealed tube'
_diffrn_radiation_type MoK\a
_diffrn_radiation_wavelength 0.71073
_diffrn_reflns_av_R_equivalents 0.0144
_diffrn_reflns_av_sigmaI/netI 0.0128
_diffrn_reflns_limit_h_max 11
_diffrn_reflns_limit_h_min -11
_diffrn_reflns_limit_k_max 10
_diffrn_reflns_limit_k_min -10
_diffrn_reflns_limit_l_max 14
_diffrn_reflns_limit_l_min -21
_diffrn_reflns_number 6578
_diffrn_reflns_theta_full 28.00
_diffrn_reflns_theta_max 28.00
_diffrn_reflns_theta_min 3.64
_diffrn_standards_number 0
_exptl_absorpt_coefficient_mu 0.103
_exptl_absorpt_correction_type none
_exptl_crystal_colour yellow
_exptl_crystal_density_diffrn 1.467
_exptl_crystal_density_method 'not measured'
_exptl_crystal_description prism
_exptl_crystal_F_000 496
_exptl_crystal_size_max 0.55
_exptl_crystal_size_mid 0.50
_exptl_crystal_size_min 0.40
_refine_diff_density_max 0.242
_refine_diff_density_min -0.225
_refine_ls_extinction_coef 0.079(7)
_refine_ls_extinction_expression Fc^*^=kFc[1+0.001xFc^2^\l^3^/sin(2\q)]^-1/4^
_refine_ls_extinction_method SHELXL97
_refine_ls_goodness_of_fit_ref 1.065
_refine_ls_hydrogen_treatment mixed
_refine_ls_matrix_type full
_refine_ls_number_parameters 176
_refine_ls_number_reflns 2608
_refine_ls_number_restraints 0
_refine_ls_restrained_S_all 1.065
_refine_ls_R_factor_all 0.0476
_refine_ls_R_factor_gt 0.0441
_refine_ls_shift/su_max 0.006
_refine_ls_shift/su_mean 0.001
_refine_ls_structure_factor_coef Fsqd
_refine_ls_weighting_details 'calc w = 1/[\s^2^(Fo^2^)+(0.0711P)^2^+0.2921P] where P = (Fo^2^+2Fc^2^)/3'
_refine_ls_weighting_scheme calc
_refine_ls_wR_factor_gt 0.1227
_refine_ls_wR_factor_ref 0.1271
_reflns_number_gt 2374
_reflns_number_total 2608
_reflns_threshold_expression I>2\s(I)
_cod_data_source_file cv6173.cif
_cod_data_source_block I
_cod_original_sg_symbol_H-M 'P 21/c'
_cod_database_code 2201932
_cod_database_fobs_code 2201932

loop_
_symmetry_equiv_pos_as_xyz
'x, y, z'
'-x, y+1/2, -z+1/2'
'-x, -y, -z'
'x, -y-1/2, z-1/2'

loop_
_atom_site_label
_atom_site_fract_x
_atom_site_fract_y
_atom_site_fract_z
_atom_site_U_iso_or_equiv
_atom_site_adp_type
_atom_site_calc_flag
_atom_site_refinement_flags
_atom_site_occupancy
_atom_site_disorder_assembly
_atom_site_disorder_group
_atom_site_type_symbol
C1 0.66728(14) 0.37519(16) 0.02778(7) 0.0300(3) Uani d . 1 . . C
N2 0.81401(12) 0.44383(14) 0.03738(6) 0.0319(3) Uani d . 1 . . N
H2 0.8434(18) 0.464(2) -0.0114(11) 0.038(4) Uiso d . 1 . . H
C3 0.92808(14) 0.46936(17) 0.11354(7) 0.0310(3) Uani d . 1 . . C
C4 0.88079(13) 0.42448(15) 0.19022(7) 0.0270(3) Uani d . 1 . . C
C4a 0.73298(13) 0.35177(14) 0.18474(7) 0.0251(2) Uani d . 1 . . C
C5 0.68228(15) 0.28362(16) 0.25680(7) 0.0316(3) Uani d . 1 . . C
H5 0.7501 0.2907 0.3110 0.041(4) Uiso calc R 1 . . H
C6 0.53887(16) 0.20962(18) 0.24799(8) 0.0382(3) Uani d . 1 . . C
H6 0.5106 0.1641 0.2956 0.049(5) Uiso calc R 1 . . H
C7 0.43085(15) 0.20087(19) 0.16639(9) 0.0393(3) Uani d . 1 . . C
H7 0.3304 0.1540 0.1606 0.056(5) Uiso calc R 1 . . H
C8 0.47598(14) 0.26122(18) 0.09789(8) 0.0342(3) Uani d . 1 . . C
H8 0.4059 0.2555 0.0443 0.045(4) Uiso calc R 1 . . H
N9 0.62590(11) 0.33244(13) 0.10541(6) 0.0275(2) Uani d . 1 . . N
O10 0.57679(11) 0.34905(14) -0.04136(6) 0.0416(3) Uani d . 1 . . O
O11 1.05933(11) 0.52654(16) 0.10936(6) 0.0468(3) Uani d . 1 . . O
C1' 0.99499(13) 0.44937(15) 0.27416(7) 0.0267(3) Uani d . 1 . . C
C2' 1.14888(15) 0.38492(18) 0.29000(8) 0.0360(3) Uani d . 1 . . C
H2' 1.1833 0.3273 0.2474 0.051(5) Uiso calc R 1 . . H
C3' 1.25007(16) 0.40770(19) 0.36993(9) 0.0414(3) Uani d . 1 . . C
H3' 1.3526 0.3638 0.3822 0.058(5) Uiso calc R 1 . . H
C4' 1.19598(17) 0.49666(18) 0.43100(8) 0.0400(3) Uani d . 1 . . C
H4' 1.2610 0.5138 0.4853 0.053(5) Uiso calc R 1 . . H
C5' 1.04281(17) 0.55966(17) 0.40952(8) 0.0362(3) Uani d . 1 . . C
H5' 1.0077 0.6214 0.4505 0.044(4) Uiso calc R 1 . . H
N6' 0.94195(12) 0.53711(13) 0.33324(6) 0.0310(3) Uani d . 1 . . N

loop_
_atom_site_aniso_label
_atom_site_aniso_U_11
_atom_site_aniso_U_22
_atom_site_aniso_U_33
_atom_site_aniso_U_12
_atom_site_aniso_U_13
_atom_site_aniso_U_23
C1 0.0294(6) 0.0366(6) 0.0234(5) -0.0010(5) 0.0047(4) 0.0030(4)
N2 0.0307(5) 0.0438(6) 0.0217(5) -0.0063(4) 0.0072(4) 0.0042(4)
C3 0.0283(6) 0.0406(6) 0.0245(6) -0.0054(5) 0.0070(4) 0.0007(5)
C4 0.0245(5) 0.0341(6) 0.0225(5) 0.0001(4) 0.0060(4) 0.0016(4)
C4a 0.0243(5) 0.0292(5) 0.0223(5) 0.0019(4) 0.0064(4) 0.0017(4)
C5 0.0326(6) 0.0387(7) 0.0250(5) -0.0022(5) 0.0094(4) 0.0024(5)
C6 0.0395(7) 0.0463(7) 0.0334(6) -0.0068(6) 0.0179(5) 0.0029(5)
C7 0.0288(6) 0.0488(8) 0.0429(7) -0.0102(5) 0.0134(5) -0.0013(6)
C8 0.0243(6) 0.0440(7) 0.0335(6) -0.0050(5) 0.0049(5) -0.0003(5)
N9 0.0227(5) 0.0354(5) 0.0243(5) -0.0017(4) 0.0054(4) 0.0029(4)
O10 0.0366(5) 0.0610(7) 0.0241(4) -0.0093(4) 0.0009(4) 0.0012(4)
O11 0.0356(5) 0.0771(8) 0.0291(5) -0.0220(5) 0.0105(4) -0.0005(5)
C1' 0.0258(5) 0.0311(6) 0.0235(5) -0.0016(4) 0.0064(4) 0.0019(4)
C2' 0.0292(6) 0.0446(7) 0.0338(6) 0.0035(5) 0.0065(5) -0.0036(5)
C3' 0.0294(6) 0.0496(8) 0.0407(7) 0.0029(6) -0.0009(5) 0.0025(6)
C4' 0.0436(7) 0.0443(7) 0.0264(6) -0.0054(6) -0.0031(5) 0.0036(5)
C5' 0.0471(7) 0.0372(6) 0.0257(6) -0.0033(5) 0.0114(5) -0.0012(5)
N6' 0.0323(5) 0.0358(5) 0.0261(5) 0.0016(4) 0.0093(4) 0.0010(4)

loop_
_atom_type_symbol
_atom_type_description
_atom_type_scat_dispersion_real
_atom_type_scat_dispersion_imag
_atom_type_scat_source
C C 0.0033 0.0016 'International Tables Vol C Tables 4.2.6.8 and 6.1.1.4'
H H 0.0000 0.0000 'International Tables Vol C Tables 4.2.6.8 and 6.1.1.4'
N N 0.0061 0.0033 'International Tables Vol C Tables 4.2.6.8 and 6.1.1.4'
O O 0.0106 0.0060 'International Tables Vol C Tables 4.2.6.8 and 6.1.1.4'

loop_
_geom_angle_atom_site_label_1
_geom_angle_atom_site_label_2
_geom_angle_atom_site_label_3
_geom_angle
O10 C1 N2 123.84(11)
O10 C1 N9 121.36(11)
N2 C1 N9 114.79(10)
C1 N2 C3 127.49(10)
C1 N2 H2 114.9(10)
C3 N2 H2 117.2(10)
O11 C3 N2 118.32(10)
O11 C3 C4 126.06(11)
N2 C3 C4 115.62(10)
C4a C4 C3 119.65(10)
C4a C4 C1' 121.32(10)
C3 C4 C1' 118.97(10)
C4 C4a N9 120.50(10)
C4 C4a C5 123.91(10)
N9 C4a C5 115.49(10)
C6 C5 C4a 121.83(11)
C6 C5 H5 119.1
C4a C5 H5 119.1
C5 C6 C7 120.41(11)
C5 C6 H6 119.8
C7 C6 H6 119.8
C8 C7 C6 118.98(11)
C8 C7 H7 120.5
C6 C7 H7 120.5
C7 C8 N9 121.30(12)
C7 C8 H8 119.4
N9 C8 H8 119.4
C8 N9 C4a 121.85(10)
C8 N9 C1 116.31(10)
C4a N9 C1 121.74(9)
N6' C1' C2' 122.24(11)
N6' C1' C4 116.57(10)
C2' C1' C4 121.19(10)
C3' C2' C1' 119.20(12)
C3' C2' H2' 120.4
C1' C2' H2' 120.4
C4' C3' C2' 118.81(12)
C4' C3' H3' 120.6
C2' C3' H3' 120.6
C3' C4' C5' 118.38(12)
C3' C4' H4' 120.8
C5' C4' H4' 120.8
N6' C5' C4' 123.93(12)
N6' C5' H5' 118.0
C4' C5' H5' 118.0
C5' N6' C1' 117.41(10)

loop_
_geom_bond_atom_site_label_1
_geom_bond_atom_site_label_2
_geom_bond_site_symmetry_2
_geom_bond_distance
_geom_bond_publ_flag
C1 O10 . 1.2171(15) yes
C1 N2 . 1.3568(16) ?
C1 N9 . 1.4166(15) ?
N2 C3 . 1.3943(16) ?
N2 H2 . 0.892(17) ?
C3 O11 . 1.2388(15) yes
C3 C4 . 1.4307(16) ?
C4 C4a . 1.3873(15) yes
C4 C1' . 1.4856(16) ?
C4a N9 . 1.3966(14) ?
C4a C5 . 1.4377(15) yes
C5 C6 . 1.3506(18) ?
C5 H5 . 0.9300 ?
C6 C7 . 1.421(2) ?
C6 H6 . 0.9300 ?
C7 C8 . 1.3403(19) ?
C7 H7 . 0.9300 ?
C8 N9 . 1.3942(15) ?
C8 H8 . 0.9300 ?
C1' N6' . 1.3452(15) ?
C1' C2' . 1.3928(17) ?
C2' C3' . 1.3854(18) ?
C2' H2' . 0.9300 ?
C3' C4' . 1.380(2) ?
C3' H3' . 0.9300 ?
C4' C5' . 1.382(2) ?
C4' H4' . 0.9300 ?
C5' N6' . 1.3388(16) ?
C5' H5' . 0.9300 ?

loop_
_geom_hbond_atom_site_label_D
_geom_hbond_atom_site_label_H
_geom_hbond_atom_site_label_A
_geom_hbond_site_symmetry_A
_geom_hbond_distance_DH
_geom_hbond_distance_HA
_geom_hbond_distance_DA
_geom_hbond_angle_DHA
C5 H5 N6' . 0.93 2.55 3.0658(18) 115
N2 H2 O11 3_765 0.892(17) 1.950(17) 2.8293(15) 168.4(15)
C5 H5 O11 2_745 0.93 2.81 3.4095(18) 124
C2' H2' N6' 2_745 0.93 2.76 3.4097(18) 127
C6 H6 O10 4_566 0.93 2.55 3.3539(17) 145
C7 H7 N6' 2_645 0.93 2.55 3.4780(18) 172
C3' H3' O10 4_666 0.93 2.66 3.5165(19) 154

loop_
_geom_torsion_atom_site_label_1
_geom_torsion_atom_site_label_2
_geom_torsion_atom_site_label_3
_geom_torsion_atom_site_label_4
_geom_torsion
O10 C1 N2 C3 -176.11(13)
N9 C1 N2 C3 2.97(19)
C1 N2 C3 O11 176.41(13)
C1 N2 C3 C4 -3.10(19)
O11 C3 C4 C4a -175.89(13)
N2 C3 C4 C4a 3.57(18)
O11 C3 C4 C1' 1.1(2)
N2 C3 C4 C1' -179.42(11)
C3 C4 C4a N9 -4.36(17)
C1' C4 C4a N9 178.70(10)
C3 C4 C4a C5 171.99(11)
C1' C4 C4a C5 -4.95(18)
C4 C4a C5 C6 -178.03(12)
N9 C4a C5 C6 -1.52(18)
C4a C5 C6 C7 -1.7(2)
C5 C6 C7 C8 2.6(2)
C6 C7 C8 N9 -0.2(2)
C7 C8 N9 C4a -3.2(2)
C7 C8 N9 C1 173.25(13)
C4 C4a N9 C8 -179.42(11)
C5 C4a N9 C8 3.94(16)
C4 C4a N9 C1 4.34(17)
C5 C4a N9 C1 -172.30(11)
O10 C1 N9 C8 -0.75(18)
N2 C1 N9 C8 -179.86(11)
O10 C1 N9 C4a 175.68(11)
N2 C1 N9 C4a -3.43(17)
C4a C4 C1' N6' -56.11(16)
C3 C4 C1' N6' 126.93(12)
C4a C4 C1' C2' 124.05(13)
C3 C4 C1' C2' -52.91(17)
N6' C1' C2' C3' 1.7(2)
C4 C1' C2' C3' -178.43(12)
C1' C2' C3' C4' -1.3(2)
C2' C3' C4' C5' -0.2(2)
C3' C4' C5' N6' 1.3(2)
C4' C5' N6' C1' -0.84(19)
C2' C1' N6' C5' -0.69(18)
C4 C1' N6' C5' 179.47(10)
